data_4073292
loop_
_publ_author_name
'Pilz, Maurice Frederic'
'Limberg, Christian'
'Lazarov, Boyan B.'
'Hultzsch, Kai C.'
'Ziemer, Burkhard'

_publ_section_title
;
 Dinuclear Zinc Complexes Based on Parallel \b-Diiminato Binding
 Sites:&#x00A0; Syntheses, Structures, and Properties as CO2/Epoxide
 Copolymerization Catalysts
;
_journal_issue 15
_journal_name_full Organometallics
_journal_page_first 3668
_journal_paper_doi 10.1021/om070221e
_journal_volume 26
_journal_year 2007
_chemical_formula_sum 'C65 H78 N4 O Zn2'
_chemical_formula_weight 1062.05
_chemical_name_systematic
; 
 ? 
;
_space_group_IT_number 2
_symmetry_cell_setting triclinic
_symmetry_space_group_name_Hall '-P 1'
_symmetry_space_group_name_H-M 'P -1'
_atom_sites_solution_hydrogens geom
_atom_sites_solution_primary direct
_atom_sites_solution_secondary difmap
_audit_creation_method SHELXL-97
_cell_angle_alpha 102.129(19)
_cell_angle_beta 93.16(2)
_cell_angle_gamma 99.35(2)
_cell_formula_units_Z 4
_cell_length_a 16.806(3)
_cell_length_b 17.110(3)
_cell_length_c 20.756(3)
_cell_measurement_temperature 180(2)
_cell_volume 5732.9(18)
_computing_structure_refinement 'SHELXL-97 (Sheldrick, 1997)'
_computing_structure_solution 'SHELXS-97 (Sheldrick, 1990)'
_diffrn_ambient_temperature 180(2)
_diffrn_measured_fraction_theta_full 0.940
_diffrn_measured_fraction_theta_max 0.940
_diffrn_radiation_monochromator graphite
_diffrn_radiation_source 'fine-focus sealed tube'
_diffrn_radiation_type MoK\a
_diffrn_radiation_wavelength 0.71073
_diffrn_reflns_av_R_equivalents 0.0620
_diffrn_reflns_av_sigmaI/netI 0.0958
_diffrn_reflns_limit_h_max 20
_diffrn_reflns_limit_h_min -20
_diffrn_reflns_limit_k_max 20
_diffrn_reflns_limit_k_min -20
_diffrn_reflns_limit_l_max 24
_diffrn_reflns_limit_l_min -24
_diffrn_reflns_number 38787
_diffrn_reflns_theta_full 25.25
_diffrn_reflns_theta_max 25.25
_diffrn_reflns_theta_min 2.12
_exptl_absorpt_coefficient_mu 0.881
_exptl_absorpt_correction_T_max 0.7195
_exptl_absorpt_correction_T_min 0.6573
_exptl_crystal_density_diffrn 1.230
_exptl_crystal_density_method 'not measured'
_exptl_crystal_F_000 2256
_exptl_crystal_size_max 0.52
_exptl_crystal_size_mid 0.48
_exptl_crystal_size_min 0.40
_refine_diff_density_max 0.693
_refine_diff_density_min -0.741
_refine_diff_density_rms 0.058
_refine_ls_extinction_coef 0.00085(10)
_refine_ls_extinction_expression Fc^*^=kFc[1+0.001xFc^2^\l^3^/sin(2\q)]^-1/4^
_refine_ls_extinction_method SHELXL
_refine_ls_goodness_of_fit_ref 0.850
_refine_ls_hydrogen_treatment mixed
_refine_ls_matrix_type full
_refine_ls_number_parameters 1334
_refine_ls_number_reflns 19517
_refine_ls_number_restraints 0
_refine_ls_restrained_S_all 0.850
_refine_ls_R_factor_all 0.0720
_refine_ls_R_factor_gt 0.0390
_refine_ls_shift/su_max 0.013
_refine_ls_shift/su_mean 0.001
_refine_ls_structure_factor_coef Fsqd
_refine_ls_weighting_details 'calc w=1/[\s^2^(Fo^2^)+(0.0346P)^2^+0.0000P] where P=(Fo^2^+2Fc^2^)/3'
_refine_ls_weighting_scheme calc
_refine_ls_wR_factor_gt 0.0762
_refine_ls_wR_factor_ref 0.0835
_reflns_number_gt 12322
_reflns_number_total 19517
_reflns_threshold_expression >2sigma(I)
_cod_data_source_file om070221e-file003.cif
_cod_data_source_block d:\x-data\pilz43a
_cod_depositor_comments
;
The following automatic conversions were performed:

'_symmetry_cell_setting' value 'Triclinic' changed to 'triclinic'
according to /home/saulius/struct/CIF-dictionaries/cif_core.dic
dictionary named 'cif_core.dic' version 2.4.1 from 2010-06-29.

Automatic conversion script
Id: cif_fix_values 1715 2011-07-08 13:25:40Z adriana 
;
_cod_original_cell_volume 5733.0(17)
_cod_database_code 4073292

loop_
_symmetry_equiv_pos_as_xyz
'x, y, z'
'-x, -y, -z'

loop_
_atom_site_label
_atom_site_type_symbol
_atom_site_fract_x
_atom_site_fract_y
_atom_site_fract_z
_atom_site_U_iso_or_equiv
_atom_site_adp_type
_atom_site_occupancy
_atom_site_symmetry_multiplicity
_atom_site_calc_flag
_atom_site_refinement_flags
C1 C -0.03690(15) 0.76495(15) 0.19349(14) 0.0202(6) Uani 1 1 d .
C2 C -0.03411(15) 0.83344(15) 0.16596(14) 0.0196(6) Uani 1 1 d .
C3 C -0.09651(15) 0.87737(15) 0.17701(15) 0.0225(6) Uani 1 1 d .
H3 H -0.0960 0.9235 0.1582 0.027 Uiso 1 1 calc R
C4 C -0.16027(16) 0.85689(15) 0.21466(15) 0.0226(6) Uani 1 1 d .
C5 C -0.15884(16) 0.78964(15) 0.24172(15) 0.0238(6) Uani 1 1 d .
H5 H -0.2011 0.7748 0.2678 0.029 Uiso 1 1 calc R
C6 C -0.09804(16) 0.74278(15) 0.23230(14) 0.0211(6) Uani 1 1 d .
C7 C -0.09963(17) 0.66967(17) 0.26417(16) 0.0301(7) Uani 1 1 d .
C8 C -0.01900(15) 0.64047(15) 0.25913(14) 0.0204(6) Uani 1 1 d .
C9 C -0.00083(16) 0.58446(14) 0.29534(14) 0.0219(6) Uani 1 1 d .
H9 H -0.0377 0.5689 0.3254 0.026 Uiso 1 1 calc R
C10 C 0.06830(16) 0.55061(15) 0.28940(14) 0.0217(6) Uani 1 1 d .
C11 C 0.11969(16) 0.57238(15) 0.24255(15) 0.0229(6) Uani 1 1 d .
H11 H 0.1669 0.5487 0.2366 0.027 Uiso 1 1 calc R
C12 C 0.10461(15) 0.62712(15) 0.20444(14) 0.0197(6) Uani 1 1 d .
C13 C 0.03550(15) 0.66273(14) 0.21516(14) 0.0199(6) Uani 1 1 d .
C14 C -0.22591(18) 0.91018(17) 0.22587(17) 0.0330(8) Uani 1 1 d .
C15 C -0.1875(2) 0.9918(2) 0.2714(2) 0.0591(11) Uani 1 1 d .
H15A H -0.1454 1.0198 0.2493 0.071 Uiso 1 1 calc R
H15B H -0.1635 0.9824 0.3126 0.071 Uiso 1 1 calc R
H15C H -0.2292 1.0254 0.2815 0.071 Uiso 1 1 calc R
C16 C -0.2576(2) 0.9265(2) 0.1608(2) 0.0532(11) Uani 1 1 d .
H16A H -0.2782 0.8747 0.1295 0.064 Uiso 1 1 calc R
H16B H -0.2136 0.9574 0.1424 0.064 Uiso 1 1 calc R
H16C H -0.3014 0.9579 0.1686 0.064 Uiso 1 1 calc R
C17 C -0.2968(2) 0.8704(2) 0.2575(2) 0.0566(12) Uani 1 1 d .
H17A H -0.2777 0.8635 0.3011 0.068 Uiso 1 1 calc R
H17B H -0.3200 0.8172 0.2292 0.068 Uiso 1 1 calc R
H17C H -0.3382 0.9049 0.2625 0.068 Uiso 1 1 calc R
C18 C -0.1182(3) 0.6921(3) 0.3360(2) 0.0703(15) Uani 1 1 d .
H18A H -0.1718 0.7075 0.3378 0.084 Uiso 1 1 calc R
H18B H -0.0773 0.7380 0.3601 0.084 Uiso 1 1 calc R
H18C H -0.1173 0.6454 0.3563 0.084 Uiso 1 1 calc R
C19 C -0.16633(19) 0.5992(2) 0.2264(2) 0.0605(13) Uani 1 1 d .
H19A H -0.1538 0.5827 0.1805 0.073 Uiso 1 1 calc R
H19B H -0.2187 0.6173 0.2270 0.073 Uiso 1 1 calc R
H19C H -0.1687 0.5531 0.2477 0.073 Uiso 1 1 calc R
C20 C 0.09131(16) 0.49389(16) 0.33248(16) 0.0260(7) Uani 1 1 d .
C21 C 0.02291(18) 0.46907(18) 0.37504(17) 0.0357(8) Uani 1 1 d .
H21A H -0.0260 0.4413 0.3461 0.043 Uiso 1 1 calc R
H21B H 0.0113 0.5177 0.4047 0.043 Uiso 1 1 calc R
H21C H 0.0401 0.4324 0.4014 0.043 Uiso 1 1 calc R
C22 C 0.11171(19) 0.41699(16) 0.28869(17) 0.0354(8) Uani 1 1 d .
H22A H 0.1600 0.4315 0.2664 0.042 Uiso 1 1 calc R
H22B H 0.0661 0.3913 0.2555 0.042 Uiso 1 1 calc R
H22C H 0.1221 0.3790 0.3162 0.042 Uiso 1 1 calc R
C23 C 0.16622(18) 0.53779(18) 0.37899(17) 0.0359(8) Uani 1 1 d .
H23A H 0.1526 0.5845 0.4098 0.043 Uiso 1 1 calc R
H23B H 0.2094 0.5566 0.3530 0.043 Uiso 1 1 calc R
H23C H 0.1847 0.5004 0.4040 0.043 Uiso 1 1 calc R
C24 C 0.15927(15) 0.64188(15) 0.15140(15) 0.0215(6) Uani 1 1 d .
C25 C 0.17059(16) 0.57315(15) 0.10528(15) 0.0226(6) Uani 1 1 d .
H25 H 0.1400 0.5227 0.1089 0.027 Uiso 1 1 calc R
C26 C 0.22119(19) 0.49357(16) 0.01534(16) 0.0300(7) Uani 1 1 d .
C27 C 0.2962(2) 0.47168(19) -0.00066(17) 0.0407(9) Uani 1 1 d .
C28 C 0.2967(3) 0.3981(2) -0.0453(2) 0.0607(13) Uani 1 1 d .
C29 C 0.2242(4) 0.3480(2) -0.0709(2) 0.0789(17) Uani 1 1 d .
H29 H 0.2246 0.2977 -0.1008 0.095 Uiso 1 1 calc R
C30 C 0.1514(3) 0.3690(2) -0.0542(2) 0.0742(15) Uani 1 1 d .
H30 H 0.1023 0.3330 -0.0722 0.089 Uiso 1 1 calc R
C31 C 0.1490(2) 0.44192(19) -0.01134(18) 0.0467(9) Uani 1 1 d .
H31 H 0.0985 0.4567 -0.0002 0.056 Uiso 1 1 calc R
C32 C 0.3748(2) 0.5256(2) 0.02818(19) 0.0512(10) Uani 1 1 d .
H32A H 0.3655 0.5661 0.0667 0.061 Uiso 1 1 calc R
H32B H 0.3980 0.5532 -0.0051 0.061 Uiso 1 1 calc R
H32C H 0.4125 0.4927 0.0418 0.061 Uiso 1 1 calc R
C33 C 0.3747(3) 0.3730(3) -0.0674(2) 0.096(2) Uani 1 1 d .
H33A H 0.4100 0.3716 -0.0287 0.115 Uiso 1 1 calc R
H33B H 0.4019 0.4122 -0.0910 0.115 Uiso 1 1 calc R
H33C H 0.3628 0.3190 -0.0970 0.115 Uiso 1 1 calc R
C34 C 0.20424(15) 0.71991(15) 0.15688(14) 0.0213(6) Uani 1 1 d .
H34 H 0.1951 0.7610 0.1929 0.026 Uiso 1 1 calc R
C35 C 0.30191(16) 0.82402(15) 0.13502(14) 0.0209(6) Uani 1 1 d .
C36 C 0.38632(16) 0.83906(16) 0.13031(15) 0.0244(6) Uani 1 1 d .
C37 C 0.42737(17) 0.92037(16) 0.14516(15) 0.0264(7) Uani 1 1 d .
C38 C 0.38559(17) 0.98290(17) 0.16715(15) 0.0281(7) Uani 1 1 d .
H38 H 0.4138 1.0374 0.1782 0.034 Uiso 1 1 calc R
C39 C 0.30358(17) 0.96707(16) 0.17318(15) 0.0276(7) Uani 1 1 d .
H39 H 0.2759 1.0105 0.1888 0.033 Uiso 1 1 calc R
C40 C 0.26171(16) 0.88826(15) 0.15655(15) 0.0233(6) Uani 1 1 d .
H40 H 0.2050 0.8778 0.1598 0.028 Uiso 1 1 calc R
C41 C 0.43330(18) 0.77072(18) 0.11201(18) 0.0378(8) Uani 1 1 d .
H41A H 0.4423 0.7626 0.0650 0.045 Uiso 1 1 calc R
H41B H 0.4025 0.7207 0.1204 0.045 Uiso 1 1 calc R
H41C H 0.4856 0.7845 0.1387 0.045 Uiso 1 1 calc R
C42 C 0.51646(18) 0.9397(2) 0.13668(19) 0.0434(9) Uani 1 1 d .
H42A H 0.5251 0.9226 0.0899 0.052 Uiso 1 1 calc R
H42B H 0.5465 0.9106 0.1628 0.052 Uiso 1 1 calc R
H42C H 0.5358 0.9983 0.1518 0.052 Uiso 1 1 calc R
C43 C 0.3126(2) 0.68017(19) -0.05590(19) 0.0491(10) Uani 1 1 d .
H43A H 0.2846 0.7182 -0.0745 0.059 Uiso 1 1 calc R
H43B H 0.3707 0.7049 -0.0470 0.059 Uiso 1 1 calc R
C44 C 0.3048(2) 0.6027(2) -0.10782(18) 0.0460(9) Uani 1 1 d .
H44A H 0.2476 0.5820 -0.1230 0.055 Uiso 1 1 calc R
H44B H 0.3275 0.5622 -0.0890 0.055 Uiso 1 1 calc R
H44C H 0.3344 0.6133 -0.1453 0.055 Uiso 1 1 calc R
C45 C 0.03239(15) 0.86231(15) 0.12653(14) 0.0196(6) Uani 1 1 d .
C46 C 0.04845(15) 0.80878(15) 0.07040(14) 0.0205(6) Uani 1 1 d .
H46 H 0.0205 0.7543 0.0633 0.025 Uiso 1 1 calc R
C47 C 0.09458(15) 0.76214(16) -0.03259(15) 0.0238(6) Uani 1 1 d .
C48 C 0.08641(16) 0.78066(17) -0.09533(15) 0.0268(7) Uani 1 1 d .
C49 C 0.07947(17) 0.71761(19) -0.15208(16) 0.0338(8) Uani 1 1 d .
C50 C 0.08155(19) 0.6392(2) -0.14485(19) 0.0426(9) Uani 1 1 d .
H50 H 0.0782 0.5968 -0.1832 0.051 Uiso 1 1 calc R
C51 C 0.08843(19) 0.62146(19) -0.08312(19) 0.0393(8) Uani 1 1 d .
H51 H 0.0882 0.5670 -0.0793 0.047 Uiso 1 1 calc R
C52 C 0.09561(17) 0.68239(17) -0.02731(17) 0.0300(7) Uani 1 1 d .
H52 H 0.1013 0.6702 0.0151 0.036 Uiso 1 1 calc R
C53 C 0.08053(18) 0.86547(18) -0.10372(17) 0.0358(8) Uani 1 1 d .
H53A H 0.1327 0.8916 -0.1148 0.043 Uiso 1 1 calc R
H53B H 0.0664 0.8975 -0.0624 0.043 Uiso 1 1 calc R
H53C H 0.0386 0.8622 -0.1394 0.043 Uiso 1 1 calc R
C54 C 0.06805(19) 0.7353(2) -0.21951(17) 0.0459(9) Uani 1 1 d .
H54A H 0.1087 0.7820 -0.2228 0.055 Uiso 1 1 calc R
H54B H 0.0137 0.7477 -0.2264 0.055 Uiso 1 1 calc R
H54C H 0.0743 0.6878 -0.2533 0.055 Uiso 1 1 calc R
C55 C 0.06151(15) 0.94584(15) 0.14140(15) 0.0216(6) Uani 1 1 d .
H55 H 0.0416 0.9767 0.1787 0.026 Uiso 1 1 calc R
C56 C 0.13079(15) 1.07381(15) 0.13477(15) 0.0225(6) Uani 1 1 d .
C57 C 0.12607(16) 1.12603(16) 0.09107(16) 0.0268(7) Uani 1 1 d .
C58 C 0.13939(17) 1.20960(17) 0.11706(19) 0.0323(8) Uani 1 1 d .
C59 C 0.15701(18) 1.23936(17) 0.1843(2) 0.0399(9) Uani 1 1 d .
H59 H 0.1651 1.2963 0.2017 0.048 Uiso 1 1 calc R
C60 C 0.16314(19) 1.18815(18) 0.22706(18) 0.0386(8) Uani 1 1 d .
H60 H 0.1760 1.2098 0.2732 0.046 Uiso 1 1 calc R
C61 C 0.15033(17) 1.10479(17) 0.20205(16) 0.0311(7) Uani 1 1 d .
H61 H 0.1549 1.0691 0.2309 0.037 Uiso 1 1 calc R
C62 C 0.10451(19) 1.09300(18) 0.01788(17) 0.0372(8) Uani 1 1 d .
H62A H 0.0767 1.0364 0.0101 0.045 Uiso 1 1 calc R
H62B H 0.1540 1.0955 -0.0050 0.045 Uiso 1 1 calc R
H62C H 0.0688 1.1256 0.0010 0.045 Uiso 1 1 calc R
C63 C 0.1352(2) 1.26926(19) 0.0731(2) 0.0507(11) Uani 1 1 d .
H63A H 0.0809 1.2588 0.0498 0.061 Uiso 1 1 calc R
H63B H 0.1754 1.2628 0.0407 0.061 Uiso 1 1 calc R
H63C H 0.1466 1.3248 0.1002 0.061 Uiso 1 1 calc R
C64 C 0.26869(17) 0.97111(17) -0.00436(16) 0.0321(7) Uani 1 1 d .
H64A H 0.2482 0.9931 -0.0413 0.039 Uiso 1 1 calc R
H64B H 0.3034 1.0169 0.0274 0.039 Uiso 1 1 calc R
C65 C 0.3205(2) 0.9110(2) -0.0315(2) 0.0553(11) Uani 1 1 d .
H65A H 0.2871 0.8647 -0.0626 0.066 Uiso 1 1 calc R
H65B H 0.3451 0.8920 0.0049 0.066 Uiso 1 1 calc R
H65C H 0.3631 0.9369 -0.0544 0.066 Uiso 1 1 calc R
C66 C 0.53820(16) 1.23121(15) 0.31601(15) 0.0210(6) Uani 1 1 d .
C67 C 0.45350(16) 1.21510(15) 0.30356(15) 0.0206(6) Uani 1 1 d .
C68 C 0.42085(16) 1.20828(15) 0.23947(15) 0.0220(6) Uani 1 1 d .
H68 H 0.3636 1.1986 0.2307 0.026 Uiso 1 1 calc R
C69 C 0.46893(16) 1.21502(15) 0.18674(15) 0.0211(6) Uani 1 1 d .
C70 C 0.55225(16) 1.22658(15) 0.20152(15) 0.0230(6) Uani 1 1 d .
H70 H 0.5861 1.2300 0.1667 0.028 Uiso 1 1 calc R
C71 C 0.58855(16) 1.23330(15) 0.26440(15) 0.0216(6) Uani 1 1 d .
C72 C 0.67994(16) 1.24046(16) 0.27624(15) 0.0238(6) Uani 1 1 d .
C73 C 0.70385(16) 1.23929(15) 0.34728(14) 0.0218(6) Uani 1 1 d .
C74 C 0.78411(17) 1.23557(16) 0.36754(15) 0.0261(7) Uani 1 1 d .
H74 H 0.8217 1.2300 0.3350 0.031 Uiso 1 1 calc R
C75 C 0.81100(17) 1.23960(16) 0.43248(16) 0.0265(7) Uani 1 1 d .
C76 C 0.75473(17) 1.25135(16) 0.47998(16) 0.0274(7) Uani 1 1 d .
H76 H 0.7723 1.2573 0.5253 0.033 Uiso 1 1 calc R
C77 C 0.67474(17) 1.25450(15) 0.46271(15) 0.0241(7) Uani 1 1 d .
C78 C 0.64983(16) 1.24574(15) 0.39617(15) 0.0219(6) Uani 1 1 d .
C79 C 0.43379(16) 1.21487(17) 0.11720(15) 0.0252(7) Uani 1 1 d .
C80 C 0.34101(17) 1.1934(2) 0.10924(17) 0.0349(8) Uani 1 1 d .
H80A H 0.3188 1.2335 0.1408 0.042 Uiso 1 1 calc R
H80B H 0.3239 1.1393 0.1178 0.042 Uiso 1 1 calc R
H80C H 0.3211 1.1938 0.0641 0.042 Uiso 1 1 calc R
C81 C 0.46620(19) 1.1530(2) 0.06513(17) 0.0380(8) Uani 1 1 d .
H81A H 0.4514 1.0986 0.0738 0.046 Uiso 1 1 calc R
H81B H 0.5253 1.1675 0.0673 0.046 Uiso 1 1 calc R
H81C H 0.4426 1.1533 0.0210 0.046 Uiso 1 1 calc R
C82 C 0.45854(19) 1.30043(19) 0.10452(18) 0.0409(9) Uani 1 1 d .
H82A H 0.5177 1.3135 0.1058 0.049 Uiso 1 1 calc R
H82B H 0.4395 1.3401 0.1388 0.049 Uiso 1 1 calc R
H82C H 0.4342 1.3022 0.0610 0.049 Uiso 1 1 calc R
C83 C 0.70497(18) 1.16743(18) 0.22828(16) 0.0329(7) Uani 1 1 d .
H83A H 0.6942 1.1720 0.1825 0.039 Uiso 1 1 calc R
H83B H 0.6736 1.1165 0.2346 0.039 Uiso 1 1 calc R
H83C H 0.7628 1.1677 0.2376 0.039 Uiso 1 1 calc R
C84 C 0.72287(18) 1.32018(19) 0.26113(18) 0.0376(8) Uani 1 1 d .
H84A H 0.7030 1.3661 0.2880 0.045 Uiso 1 1 calc R
H84B H 0.7115 1.3191 0.2141 0.045 Uiso 1 1 calc R
H84C H 0.7814 1.3261 0.2717 0.045 Uiso 1 1 calc R
C85 C 0.89705(18) 1.22905(19) 0.45331(17) 0.0345(8) Uani 1 1 d .
C86 C 0.9514(2) 1.2245(2) 0.3949(2) 0.0540(10) Uani 1 1 d .
H86A H 0.9548 1.2744 0.3784 0.065 Uiso 1 1 calc R
H86B H 0.9278 1.1777 0.3592 0.065 Uiso 1 1 calc R
H86C H 1.0058 1.2184 0.4102 0.065 Uiso 1 1 calc R
C87 C 0.9393(2) 1.3006(3) 0.5067(2) 0.0748(14) Uani 1 1 d .
H87A H 0.9116 1.3021 0.5471 0.090 Uiso 1 1 calc R
H87B H 0.9379 1.3510 0.4917 0.090 Uiso 1 1 calc R
H87C H 0.9957 1.2949 0.5157 0.090 Uiso 1 1 calc R
C88 C 0.8929(3) 1.1504(3) 0.4768(3) 0.0779(15) Uani 1 1 d .
H88A H 0.8677 1.1047 0.4409 0.094 Uiso 1 1 calc R
H88B H 0.8606 1.1524 0.5148 0.094 Uiso 1 1 calc R
H88C H 0.9477 1.1433 0.4899 0.094 Uiso 1 1 calc R
C89 C 0.61808(17) 1.26856(16) 0.51600(15) 0.0248(6) Uani 1 1 d .
C90 C 0.63510(17) 1.34200(16) 0.56171(15) 0.0254(7) Uani 1 1 d .
H90 H 0.6788 1.3806 0.5540 0.031 Uiso 1 1 calc R
C91 C 0.62589(16) 1.44444(15) 0.65469(15) 0.0232(6) Uani 1 1 d .
C92 C 0.64156(16) 1.45529(16) 0.72328(16) 0.0256(7) Uani 1 1 d .
C93 C 0.66577(17) 1.53471(17) 0.76152(16) 0.0277(7) Uani 1 1 d .
C94 C 0.67497(17) 1.59979(17) 0.73035(17) 0.0322(8) Uani 1 1 d .
H94 H 0.6894 1.6535 0.7565 0.039 Uiso 1 1 calc R
C95 C 0.66356(17) 1.58806(16) 0.66254(17) 0.0300(7) Uani 1 1 d .
H95 H 0.6734 1.6330 0.6421 0.036 Uiso 1 1 calc R
C96 C 0.63782(16) 1.51078(16) 0.62458(16) 0.0271(7) Uani 1 1 d .
H96 H 0.6282 1.5025 0.5779 0.033 Uiso 1 1 calc R
C97 C 0.63615(19) 1.38334(17) 0.75566(16) 0.0335(7) Uani 1 1 d .
H97A H 0.6382 1.3341 0.7221 0.040 Uiso 1 1 calc R
H97B H 0.5851 1.3766 0.7762 0.040 Uiso 1 1 calc R
H97C H 0.6817 1.3928 0.7896 0.040 Uiso 1 1 calc R
C98 C 0.6827(2) 1.55042(19) 0.83530(17) 0.0430(9) Uani 1 1 d .
H98A H 0.7266 1.5228 0.8461 0.052 Uiso 1 1 calc R
H98B H 0.6338 1.5298 0.8546 0.052 Uiso 1 1 calc R
H98C H 0.6986 1.6090 0.8534 0.052 Uiso 1 1 calc R
C99 C 0.55934(17) 1.20249(16) 0.52148(15) 0.0268(7) Uani 1 1 d .
H99 H 0.5550 1.1542 0.4881 0.032 Uiso 1 1 calc R
C100 C 0.46176(17) 1.12262(15) 0.56867(15) 0.0257(7) Uani 1 1 d .
C101 C 0.46987(17) 1.08999(16) 0.62479(15) 0.0261(7) Uani 1 1 d .
C102 C 0.42436(18) 1.01286(16) 0.62407(16) 0.0294(7) Uani 1 1 d .
C103 C 0.37090(19) 0.97365(17) 0.56960(18) 0.0377(8) Uani 1 1 d .
H103 H 0.3374 0.9235 0.5704 0.045 Uiso 1 1 calc R
C104 C 0.3649(2) 1.00560(19) 0.51393(19) 0.0442(9) Uani 1 1 d .
H104 H 0.3288 0.9768 0.4766 0.053 Uiso 1 1 calc R
C105 C 0.41204(19) 1.07996(17) 0.51280(17) 0.0360(8) Uani 1 1 d .
H105 H 0.4101 1.1012 0.4741 0.043 Uiso 1 1 calc R
C106 C 0.5274(2) 1.13466(19) 0.68352(17) 0.0396(8) Uani 1 1 d .
H106 H 0.4998 1.1714 0.7136 0.048 Uiso 1 1 calc R
H106 H 0.5740 1.1663 0.6687 0.048 Uiso 1 1 calc R
H106 H 0.5459 1.0956 0.7067 0.048 Uiso 1 1 calc R
C107 C 0.4339(2) 0.97131(19) 0.68023(19) 0.0455(9) Uani 1 1 d .
H107 H 0.4315 1.0094 0.7222 0.055 Uiso 1 1 calc R
H107 H 0.4862 0.9530 0.6802 0.055 Uiso 1 1 calc R
H107 H 0.3901 0.9244 0.6749 0.055 Uiso 1 1 calc R
C108 C 0.4139(3) 1.4069(3) 0.7302(3) 0.0911(17) Uani 1 1 d .
H108 H 0.4098 1.4403 0.6976 0.109 Uiso 1 1 calc R
H108 H 0.4646 1.4275 0.7587 0.109 Uiso 1 1 calc R
H108 H 0.3680 1.4092 0.7573 0.109 Uiso 1 1 calc R
C109 C 0.4129(2) 1.3214(2) 0.6953(2) 0.0648(13) Uani 1 1 d .
H109 H 0.3591 1.3005 0.6702 0.078 Uiso 1 1 calc R
H109 H 0.4177 1.2891 0.7293 0.078 Uiso 1 1 calc R
C110 C 0.39861(16) 1.20445(16) 0.35696(15) 0.0225(6) Uani 1 1 d .
C111 C 0.39829(16) 1.27081(16) 0.40898(15) 0.0234(6) Uani 1 1 d .
H111 H 0.4388 1.3172 0.4112 0.028 Uiso 1 1 calc R
C112 C 0.35133(18) 1.35466(16) 0.49770(15) 0.0270(7) Uani 1 1 d .
C113 C 0.27994(18) 1.38715(17) 0.50835(16) 0.0295(7) Uani 1 1 d .
C114 C 0.28485(19) 1.46462(18) 0.54822(17) 0.0336(8) Uani 1 1 d .
C115 C 0.3600(2) 1.5087(2) 0.57673(18) 0.0427(9) Uani 1 1 d .
H115 H 0.3634 1.5615 0.6039 0.051 Uiso 1 1 calc R
C116 C 0.4295(2) 1.4767(2) 0.56606(18) 0.0430(9) Uani 1 1 d .
H116 H 0.4804 1.5076 0.5856 0.052 Uiso 1 1 calc R
C117 C 0.42528(19) 1.39995(18) 0.52704(17) 0.0338(8) Uani 1 1 d .
H117 H 0.4733 1.3780 0.5202 0.041 Uiso 1 1 calc R
C118 C 0.19940(18) 1.34082(18) 0.47330(18) 0.0378(8) Uani 1 1 d .
H118 H 0.1693 1.3129 0.5036 0.045 Uiso 1 1 calc R
H118 H 0.2087 1.3007 0.4345 0.045 Uiso 1 1 calc R
H118 H 0.1680 1.3788 0.4591 0.045 Uiso 1 1 calc R
C119 C 0.2102(2) 1.5021(2) 0.5625(2) 0.0469(9) Uani 1 1 d .
H119 H 0.1740 1.4684 0.5854 0.056 Uiso 1 1 calc R
H119 H 0.1820 1.5053 0.5208 0.056 Uiso 1 1 calc R
H119 H 0.2263 1.5568 0.5906 0.056 Uiso 1 1 calc R
C120 C 0.34298(16) 1.13146(16) 0.34487(15) 0.0235(6) Uani 1 1 d .
H120 H 0.3469 1.0927 0.3055 0.028 Uiso 1 1 calc R
C121 C 0.23899(17) 1.02979(17) 0.36228(15) 0.0287(7) Uani 1 1 d .
C122 C 0.15391(19) 1.0181(2) 0.36106(17) 0.0396(8) Uani 1 1 d .
C123 C 0.1109(2) 0.9390(3) 0.34597(19) 0.0582(12) Uani 1 1 d .
C124 C 0.1514(3) 0.8737(2) 0.3314(2) 0.0677(14) Uani 1 1 d .
H124 H 0.1214 0.8199 0.3215 0.081 Uiso 1 1 calc R
C125 C 0.2341(3) 0.8856(2) 0.33089(19) 0.0553(11) Uani 1 1 d .
H125 H 0.2609 0.8405 0.3196 0.066 Uiso 1 1 calc R
C126 C 0.2782(2) 0.96381(17) 0.34702(17) 0.0376(8) Uani 1 1 d .
H126 H 0.3356 0.9723 0.3476 0.045 Uiso 1 1 calc R
C127 C 0.1108(2) 1.0886(3) 0.3750(2) 0.0598(11) Uani 1 1 d .
H127 H 0.1481 1.1384 0.3735 0.072 Uiso 1 1 calc R
H127 H 0.0912 1.0937 0.4190 0.072 Uiso 1 1 calc R
H127 H 0.0648 1.0801 0.3417 0.072 Uiso 1 1 calc R
C128 C 0.0209(3) 0.9226(3) 0.3480(3) 0.105(2) Uani 1 1 d .
H128 H -0.0049 0.9430 0.3129 0.126 Uiso 1 1 calc R
H128 H 0.0069 0.9502 0.3911 0.126 Uiso 1 1 calc R
H128 H 0.0018 0.8640 0.3412 0.126 Uiso 1 1 calc R
C129 C 0.2170(3) 1.1636(2) 0.5475(2) 0.0878(19) Uani 1 1 d .
H129 H 0.2575 1.1802 0.5865 0.105 Uiso 1 1 calc R
H129 H 0.1798 1.2034 0.5532 0.105 Uiso 1 1 calc R
C130 C 0.1706(3) 1.0871(3) 0.5511(3) 0.1012(19) Uani 1 1 d .
H130 H 0.2061 1.0468 0.5489 0.121 Uiso 1 1 calc R
H130 H 0.1283 1.0694 0.5141 0.121 Uiso 1 1 calc R
H130 H 0.1455 1.0929 0.5930 0.121 Uiso 1 1 calc R
N1 N 0.21928(13) 0.57077(12) 0.05708(12) 0.0233(5) Uani 1 1 d .
N2 N 0.25859(13) 0.74246(12) 0.11677(12) 0.0227(5) Uani 1 1 d .
N3 N 0.09854(13) 0.82520(13) 0.02549(12) 0.0207(5) Uani 1 1 d .
N4 N 0.11374(13) 0.98755(12) 0.10969(12) 0.0213(5) Uani 1 1 d .
N5 N 0.59742(14) 1.36460(13) 0.61502(12) 0.0253(5) Uani 1 1 d .
N6 N 0.50941(14) 1.20078(13) 0.56840(13) 0.0285(6) Uani 1 1 d .
N7 N 0.34749(14) 1.27602(13) 0.45558(13) 0.0267(6) Uani 1 1 d .
N8 N 0.28502(14) 1.11033(13) 0.38258(13) 0.0264(6) Uani 1 1 d .
O1 O 0.02452(11) 0.72031(11) 0.17868(10) 0.0251(5) Uani 1 1 d .
O2 O 0.56776(11) 1.24321(11) 0.38125(10) 0.0255(5) Uani 1 1 d .
Zn1 Zn 0.26970(2) 0.671039(18) 0.029547(18) 0.02755(9) Uani 1 1 d .
Zn2 Zn 0.175652(19) 0.930930(19) 0.040302(18) 0.02474(9) Uani 1 1 d .
Zn3 Zn 0.49583(2) 1.29965(2) 0.633755(19) 0.03254(10) Uani 1 1 d .
Zn4 Zn 0.27545(2) 1.17813(2) 0.47067(2) 0.03679(11) Uani 1 1 d .

loop_
_atom_site_aniso_label
_atom_site_aniso_U_11
_atom_site_aniso_U_22
_atom_site_aniso_U_33
_atom_site_aniso_U_23
_atom_site_aniso_U_13
_atom_site_aniso_U_12
C1 0.0154(14) 0.0240(13) 0.0243(19) 0.0068(12) 0.0065(12) 0.0092(11)
C2 0.0145(14) 0.0238(13) 0.0221(18) 0.0078(12) 0.0051(12) 0.0037(10)
C3 0.0164(14) 0.0247(14) 0.030(2) 0.0118(12) 0.0049(12) 0.0047(11)
C4 0.0155(14) 0.0279(14) 0.027(2) 0.0092(12) 0.0051(12) 0.0071(11)
C5 0.0170(14) 0.0305(15) 0.028(2) 0.0121(13) 0.0088(12) 0.0065(11)
C6 0.0186(14) 0.0262(14) 0.0226(19) 0.0102(12) 0.0050(12) 0.0084(11)
C7 0.0225(16) 0.0391(16) 0.041(2) 0.0240(15) 0.0199(14) 0.0160(13)
C8 0.0164(14) 0.0230(13) 0.0241(19) 0.0076(12) 0.0054(12) 0.0059(11)
C9 0.0200(14) 0.0226(13) 0.0252(19) 0.0079(12) 0.0081(12) 0.0046(11)
C10 0.0228(15) 0.0197(13) 0.0227(19) 0.0053(11) 0.0023(12) 0.0032(11)
C11 0.0147(14) 0.0254(14) 0.031(2) 0.0072(12) 0.0053(12) 0.0086(11)
C12 0.0156(14) 0.0228(13) 0.0216(19) 0.0062(12) 0.0058(12) 0.0025(10)
C13 0.0181(14) 0.0202(13) 0.0239(19) 0.0088(12) 0.0040(12) 0.0052(10)
C14 0.0246(16) 0.0368(16) 0.050(2) 0.0244(16) 0.0184(15) 0.0172(13)
C15 0.059(3) 0.047(2) 0.077(3) 0.008(2) 0.015(2) 0.0329(19)
C16 0.032(2) 0.085(3) 0.065(3) 0.045(2) 0.0166(18) 0.0334(19)
C17 0.035(2) 0.067(2) 0.096(4) 0.052(2) 0.042(2) 0.0359(18)
C18 0.102(3) 0.095(3) 0.061(3) 0.059(3) 0.064(3) 0.082(3)
C19 0.0199(18) 0.048(2) 0.126(4) 0.053(2) -0.002(2) 0.0010(15)
C20 0.0213(15) 0.0268(14) 0.035(2) 0.0149(13) 0.0055(13) 0.0071(11)
C21 0.0324(18) 0.0403(17) 0.047(2) 0.0290(16) 0.0120(15) 0.0138(14)
C22 0.0335(18) 0.0257(15) 0.053(3) 0.0158(15) 0.0103(16) 0.0111(13)
C23 0.0305(18) 0.0426(18) 0.040(2) 0.0164(16) 0.0018(15) 0.0121(14)
C24 0.0146(14) 0.0261(14) 0.0274(19) 0.0098(12) 0.0060(12) 0.0075(11)
C25 0.0165(14) 0.0235(14) 0.031(2) 0.0105(12) 0.0052(12) 0.0046(11)
C26 0.0462(19) 0.0223(14) 0.023(2) 0.0065(12) 0.0110(14) 0.0060(13)
C27 0.067(3) 0.0404(18) 0.026(2) 0.0142(15) 0.0198(18) 0.0273(17)
C28 0.116(4) 0.045(2) 0.037(3) 0.0158(19) 0.032(3) 0.043(2)
C29 0.174(6) 0.031(2) 0.035(3) 0.0046(18) 0.042(3) 0.021(3)
C30 0.127(4) 0.039(2) 0.037(3) -0.0007(18) 0.017(3) -0.033(2)
C31 0.066(3) 0.0347(18) 0.032(2) 0.0048(15) 0.0115(18) -0.0125(16)
C32 0.047(2) 0.078(3) 0.046(3) 0.028(2) 0.0219(19) 0.037(2)
C33 0.167(5) 0.099(4) 0.058(4) 0.027(3) 0.057(4) 0.101(4)
C34 0.0161(14) 0.0275(14) 0.0225(19) 0.0055(12) 0.0049(12) 0.0089(11)
C35 0.0209(15) 0.0251(14) 0.0156(18) 0.0052(11) 0.0018(12) -0.0001(11)
C36 0.0190(15) 0.0346(15) 0.0197(19) 0.0058(12) 0.0033(12) 0.0047(12)
C37 0.0210(15) 0.0324(15) 0.022(2) 0.0059(13) -0.0002(12) -0.0043(12)
C38 0.0288(17) 0.0278(15) 0.023(2) 0.0052(13) -0.0042(13) -0.0060(12)
C39 0.0304(17) 0.0276(15) 0.024(2) 0.0031(13) -0.0002(13) 0.0076(12)
C40 0.0191(14) 0.0258(14) 0.0251(19) 0.0067(12) 0.0024(12) 0.0029(11)
C41 0.0203(16) 0.0431(18) 0.047(2) 0.0008(15) 0.0087(15) 0.0062(13)
C42 0.0251(18) 0.051(2) 0.044(3) -0.0011(16) 0.0074(16) -0.0100(14)
C43 0.062(2) 0.0361(18) 0.050(3) 0.0087(16) 0.035(2) 0.0002(16)
C44 0.058(2) 0.054(2) 0.034(2) 0.0175(17) 0.0204(18) 0.0170(17)
C45 0.0142(13) 0.0265(14) 0.0219(19) 0.0116(12) 0.0047(12) 0.0060(11)
C46 0.0165(14) 0.0225(13) 0.0253(19) 0.0123(12) 0.0025(12) 0.0029(11)
C47 0.0121(14) 0.0323(15) 0.025(2) 0.0024(13) 0.0045(12) 0.0014(11)
C48 0.0121(14) 0.0415(17) 0.026(2) 0.0080(14) 0.0048(12) 0.0002(12)
C49 0.0142(15) 0.057(2) 0.026(2) 0.0024(15) 0.0053(13) 0.0008(13)
C50 0.0312(19) 0.050(2) 0.038(3) -0.0107(16) 0.0052(16) 0.0068(15)
C51 0.0346(19) 0.0359(18) 0.045(3) 0.0005(16) 0.0050(16) 0.0088(14)
C52 0.0227(16) 0.0358(16) 0.032(2) 0.0065(14) 0.0025(13) 0.0073(12)
C53 0.0250(17) 0.0523(19) 0.029(2) 0.0152(15) 0.0019(14) -0.0023(14)
C54 0.0259(18) 0.073(2) 0.030(2) 0.0041(17) 0.0069(15) -0.0075(16)
C55 0.0160(14) 0.0275(14) 0.0254(19) 0.0106(12) 0.0072(12) 0.0076(11)
C56 0.0132(14) 0.0258(14) 0.030(2) 0.0089(13) 0.0075(12) 0.0040(11)
C57 0.0119(14) 0.0296(15) 0.042(2) 0.0134(14) 0.0058(13) 0.0039(11)
C58 0.0157(15) 0.0279(15) 0.058(3) 0.0168(16) 0.0082(15) 0.0056(12)
C59 0.0283(17) 0.0206(15) 0.069(3) 0.0034(16) 0.0171(17) 0.0038(12)
C60 0.0352(19) 0.0358(17) 0.039(2) -0.0042(15) 0.0127(16) 0.0019(14)
C61 0.0277(17) 0.0349(16) 0.032(2) 0.0079(14) 0.0131(14) 0.0054(13)
C62 0.0328(18) 0.0379(17) 0.045(3) 0.0207(16) 0.0000(16) 0.0037(14)
C63 0.0300(19) 0.0369(18) 0.091(3) 0.032(2) -0.0005(19) 0.0028(14)
C64 0.0252(16) 0.0382(17) 0.033(2) 0.0108(14) 0.0105(14) 0.0010(13)
C65 0.048(2) 0.072(2) 0.058(3) 0.024(2) 0.034(2) 0.0237(19)
C66 0.0231(15) 0.0232(14) 0.0193(19) 0.0085(12) 0.0033(12) 0.0059(11)
C67 0.0201(14) 0.0208(13) 0.024(2) 0.0084(12) 0.0078(12) 0.0062(11)
C68 0.0141(14) 0.0258(14) 0.028(2) 0.0090(12) 0.0057(12) 0.0033(11)
C69 0.0199(14) 0.0245(14) 0.0214(18) 0.0070(12) 0.0060(12) 0.0079(11)
C70 0.0192(15) 0.0319(15) 0.0213(19) 0.0105(12) 0.0086(12) 0.0055(11)
C71 0.0179(14) 0.0250(14) 0.024(2) 0.0085(12) 0.0051(12) 0.0048(11)
C72 0.0164(14) 0.0356(15) 0.0213(19) 0.0093(13) 0.0067(12) 0.0041(11)
C73 0.0203(15) 0.0249(14) 0.0204(19) 0.0064(12) 0.0023(12) 0.0024(11)
C74 0.0219(15) 0.0313(15) 0.027(2) 0.0098(13) 0.0067(13) 0.0047(12)
C75 0.0244(16) 0.0283(15) 0.027(2) 0.0068(13) 0.0002(13) 0.0037(12)
C76 0.0292(17) 0.0304(15) 0.020(2) 0.0045(12) -0.0030(13) 0.0009(12)
C77 0.0253(16) 0.0252(14) 0.022(2) 0.0069(12) 0.0026(13) 0.0015(11)
C78 0.0180(14) 0.0238(14) 0.025(2) 0.0086(12) 0.0006(12) 0.0028(11)
C79 0.0148(14) 0.0395(16) 0.023(2) 0.0087(13) 0.0058(12) 0.0067(12)
C80 0.0182(16) 0.059(2) 0.027(2) 0.0087(15) 0.0010(13) 0.0072(14)
C81 0.0288(18) 0.064(2) 0.020(2) 0.0035(15) 0.0049(14) 0.0125(15)
C82 0.0323(18) 0.057(2) 0.042(3) 0.0266(18) 0.0049(16) 0.0125(15)
C83 0.0224(16) 0.0557(19) 0.022(2) 0.0049(15) 0.0047(13) 0.0140(14)
C84 0.0255(17) 0.0527(19) 0.038(2) 0.0253(17) 0.0015(14) -0.0012(14)
C85 0.0259(17) 0.0485(19) 0.030(2) 0.0081(15) -0.0022(14) 0.0110(14)
C86 0.031(2) 0.088(3) 0.048(3) 0.016(2) 0.0032(17) 0.0204(18)
C87 0.033(2) 0.114(4) 0.062(4) -0.015(3) -0.010(2) 0.018(2)
C88 0.051(3) 0.103(3) 0.108(5) 0.065(3) 0.014(3) 0.037(2)
C89 0.0259(16) 0.0307(15) 0.0172(19) 0.0069(12) 0.0008(12) 0.0016(12)
C90 0.0230(15) 0.0318(15) 0.021(2) 0.0088(13) 0.0015(13) 0.0004(12)
C91 0.0178(14) 0.0272(14) 0.024(2) 0.0053(12) 0.0023(12) 0.0033(11)
C92 0.0209(15) 0.0305(15) 0.029(2) 0.0101(13) 0.0041(13) 0.0082(12)
C93 0.0234(16) 0.0335(16) 0.025(2) 0.0006(13) 0.0005(13) 0.0109(12)
C94 0.0245(16) 0.0252(15) 0.046(3) 0.0048(14) -0.0007(14) 0.0067(12)
C95 0.0215(16) 0.0277(15) 0.045(2) 0.0170(15) 0.0013(14) 0.0051(12)
C96 0.0229(15) 0.0312(15) 0.029(2) 0.0112(13) 0.0015(13) 0.0039(12)
C97 0.0374(18) 0.0359(16) 0.029(2) 0.0133(14) 0.0003(14) 0.0065(13)
C98 0.053(2) 0.0432(19) 0.030(2) -0.0025(15) -0.0042(16) 0.0174(16)
C99 0.0302(17) 0.0278(15) 0.021(2) 0.0044(12) 0.0026(13) 0.0018(12)
C100 0.0231(15) 0.0236(14) 0.030(2) 0.0047(13) 0.0051(13) 0.0040(11)
C101 0.0221(15) 0.0298(15) 0.027(2) 0.0057(13) 0.0077(13) 0.0056(12)
C102 0.0307(17) 0.0247(14) 0.037(2) 0.0083(13) 0.0185(15) 0.0108(12)
C103 0.0346(19) 0.0249(15) 0.050(3) 0.0044(15) 0.0094(16) -0.0008(13)
C104 0.040(2) 0.0372(18) 0.048(3) 0.0027(16) -0.0063(17) -0.0036(15)
C105 0.0375(19) 0.0344(17) 0.034(2) 0.0074(15) -0.0014(15) 0.0016(14)
C106 0.041(2) 0.0409(18) 0.035(2) 0.0115(15) -0.0007(16) 0.0012(14)
C107 0.058(2) 0.0359(18) 0.050(3) 0.0188(17) 0.0234(19) 0.0113(16)
C108 0.073(3) 0.105(4) 0.094(5) 0.002(3) 0.044(3) 0.024(3)
C109 0.058(3) 0.057(2) 0.073(3) 0.001(2) 0.045(2) -0.0039(19)
C110 0.0207(15) 0.0298(15) 0.0212(19) 0.0094(12) 0.0088(12) 0.0093(11)
C111 0.0197(15) 0.0278(14) 0.026(2) 0.0115(13) 0.0051(12) 0.0066(11)
C112 0.0334(17) 0.0270(15) 0.024(2) 0.0084(13) 0.0127(14) 0.0074(12)
C113 0.0275(16) 0.0355(16) 0.030(2) 0.0116(14) 0.0121(14) 0.0088(13)
C114 0.0382(19) 0.0358(17) 0.030(2) 0.0063(14) 0.0118(15) 0.0152(14)
C115 0.043(2) 0.0414(18) 0.038(3) -0.0052(15) 0.0050(17) 0.0094(15)
C116 0.0343(19) 0.048(2) 0.042(3) 0.0005(16) 0.0037(16) 0.0049(15)
C117 0.0286(17) 0.0426(18) 0.032(2) 0.0066(15) 0.0083(14) 0.0120(14)
C118 0.0249(17) 0.0422(18) 0.045(2) 0.0041(15) 0.0103(15) 0.0055(13)
C119 0.041(2) 0.052(2) 0.050(3) 0.0028(17) 0.0112(17) 0.0242(16)
C120 0.0213(15) 0.0310(15) 0.0214(19) 0.0083(13) 0.0087(12) 0.0088(12)
C121 0.0294(17) 0.0369(16) 0.017(2) 0.0053(13) 0.0074(13) -0.0023(13)
C122 0.0243(17) 0.069(2) 0.022(2) 0.0088(16) 0.0084(14) -0.0025(16)
C123 0.041(2) 0.086(3) 0.028(3) -0.002(2) 0.0093(18) -0.026(2)
C124 0.082(3) 0.059(3) 0.037(3) -0.0099(19) 0.020(2) -0.037(2)
C125 0.075(3) 0.044(2) 0.037(3) -0.0023(17) 0.013(2) -0.0062(18)
C126 0.045(2) 0.0347(17) 0.030(2) 0.0041(14) 0.0099(16) -0.0010(14)
C127 0.032(2) 0.107(3) 0.046(3) 0.021(2) 0.0086(18) 0.020(2)
C128 0.044(3) 0.163(5) 0.071(4) -0.012(3) 0.013(2) -0.043(3)
C129 0.148(5) 0.051(2) 0.069(4) 0.013(2) 0.086(4) 0.009(3)
C130 0.079(4) 0.158(5) 0.065(4) 0.058(3) 0.025(3) -0.033(3)
N1 0.0230(13) 0.0225(11) 0.0258(16) 0.0056(10) 0.0068(11) 0.0061(9)
N2 0.0175(12) 0.0212(11) 0.0283(16) 0.0044(10) 0.0077(10) -0.0004(9)
N3 0.0168(12) 0.0288(12) 0.0175(15) 0.0061(10) 0.0042(10) 0.0046(9)
N4 0.0179(12) 0.0238(11) 0.0228(16) 0.0071(10) 0.0039(10) 0.0024(9)
N5 0.0279(13) 0.0277(12) 0.0191(16) 0.0052(10) 0.0024(11) 0.0013(10)
N6 0.0324(14) 0.0261(12) 0.0257(17) 0.0069(11) 0.0065(12) -0.0011(10)
N7 0.0285(14) 0.0283(13) 0.0271(17) 0.0086(11) 0.0130(11) 0.0091(10)
N8 0.0213(13) 0.0319(13) 0.0276(17) 0.0098(11) 0.0100(11) 0.0031(10)
O1 0.0220(10) 0.0322(10) 0.0312(14) 0.0184(9) 0.0150(9) 0.0151(8)
O2 0.0190(10) 0.0377(11) 0.0215(14) 0.0093(9) 0.0056(9) 0.0053(8)
Zn1 0.02584(19) 0.02591(17) 0.0300(2) 0.00381(14) 0.01428(15) 0.00116(13)
Zn2 0.01935(18) 0.03005(17) 0.0257(2) 0.00827(14) 0.00924(14) 0.00192(13)
Zn3 0.0342(2) 0.03068(19) 0.0307(3) 0.00479(15) 0.01386(17) -0.00114(15)
Zn4 0.0466(2) 0.03289(19) 0.0345(3) 0.01005(17) 0.02785(19) 0.00633(16)

loop_
_atom_type_symbol
_atom_type_description
_atom_type_scat_dispersion_real
_atom_type_scat_dispersion_imag
_atom_type_scat_source
C C 0.0033 0.0016 'International Tables Vol C Tables 4.2.6.8 and 6.1.1.4'
H H 0.0000 0.0000 'International Tables Vol C Tables 4.2.6.8 and 6.1.1.4'
N N 0.0061 0.0033 'International Tables Vol C Tables 4.2.6.8 and 6.1.1.4'
O O 0.0106 0.0060 'International Tables Vol C Tables 4.2.6.8 and 6.1.1.4'
Zn Zn 0.2839 1.4301 'International Tables Vol C Tables 4.2.6.8 and 6.1.1.4'

loop_
_geom_angle_atom_site_label_1
_geom_angle_atom_site_label_2
_geom_angle_atom_site_label_3
_geom_angle
O1 C1 C6 122.5(2)
O1 C1 C2 115.6(2)
C6 C1 C2 121.9(2)
C3 C2 C1 117.3(2)
C3 C2 C45 118.6(2)
C1 C2 C45 124.1(2)
C2 C3 C4 123.1(2)
C2 C3 H3 118.5
C4 C3 H3 118.5
C5 C4 C3 116.9(2)
C5 C4 C14 123.4(2)
C3 C4 C14 119.7(2)
C4 C5 C6 122.8(2)
C4 C5 H5 118.6
C6 C5 H5 118.6
C1 C6 C5 117.9(2)
C1 C6 C7 121.9(2)
C5 C6 C7 120.2(2)
C8 C7 C18 111.0(3)
C8 C7 C6 109.7(2)
C18 C7 C6 110.2(2)
C8 C7 C19 107.8(2)
C18 C7 C19 108.7(3)
C6 C7 C19 109.4(3)
C13 C8 C9 118.0(2)
C13 C8 C7 122.0(2)
C9 C8 C7 119.8(2)
C10 C9 C8 122.9(2)
C10 C9 H9 118.5
C8 C9 H9 118.5
C9 C10 C11 117.0(2)
C9 C10 C20 123.0(2)
C11 C10 C20 120.0(2)
C12 C11 C10 122.9(2)
C12 C11 H11 118.5
C10 C11 H11 118.5
C11 C12 C13 117.5(2)
C11 C12 C24 119.4(2)
C13 C12 C24 123.0(2)
O1 C13 C8 122.5(2)
O1 C13 C12 116.0(2)
C8 C13 C12 121.6(2)
C16 C14 C17 108.8(3)
C16 C14 C15 108.1(3)
C17 C14 C15 109.4(3)
C16 C14 C4 110.7(3)
C17 C14 C4 111.6(2)
C15 C14 C4 108.2(3)
C14 C15 H15A 109.5
C14 C15 H15B 109.5
H15A C15 H15B 109.5
C14 C15 H15C 109.5
H15A C15 H15C 109.5
H15B C15 H15C 109.5
C14 C16 H16A 109.5
C14 C16 H16B 109.5
H16A C16 H16B 109.5
C14 C16 H16C 109.5
H16A C16 H16C 109.5
H16B C16 H16C 109.5
C14 C17 H17A 109.5
C14 C17 H17B 109.5
H17A C17 H17B 109.5
C14 C17 H17C 109.5
H17A C17 H17C 109.5
H17B C17 H17C 109.5
C7 C18 H18A 109.5
C7 C18 H18B 109.5
H18A C18 H18B 109.5
C7 C18 H18C 109.5
H18A C18 H18C 109.5
H18B C18 H18C 109.5
C7 C19 H19A 109.5
C7 C19 H19B 109.5
H19A C19 H19B 109.5
C7 C19 H19C 109.5
H19A C19 H19C 109.5
H19B C19 H19C 109.5
C23 C20 C10 108.6(2)
C23 C20 C22 108.7(2)
C10 C20 C22 109.9(3)
C23 C20 C21 108.2(3)
C10 C20 C21 112.4(2)
C22 C20 C21 109.0(2)
C20 C21 H21A 109.5
C20 C21 H21B 109.5
H21A C21 H21B 109.5
C20 C21 H21C 109.5
H21A C21 H21C 109.5
H21B C21 H21C 109.5
C20 C22 H22A 109.5
C20 C22 H22B 109.5
H22A C22 H22B 109.5
C20 C22 H22C 109.5
H22A C22 H22C 109.5
H22B C22 H22C 109.5
C20 C23 H23A 109.5
C20 C23 H23B 109.5
H23A C23 H23B 109.5
C20 C23 H23C 109.5
H23A C23 H23C 109.5
H23B C23 H23C 109.5
C25 C24 C34 124.0(2)
C25 C24 C12 116.4(2)
C34 C24 C12 118.8(2)
N1 C25 C24 127.1(2)
N1 C25 H25 116.5
C24 C25 H25 116.5
C31 C26 C27 120.6(3)
C31 C26 N1 119.7(3)
C27 C26 N1 119.7(3)
C28 C27 C26 118.8(4)
C28 C27 C32 119.5(3)
C26 C27 C32 121.7(3)
C29 C28 C27 119.3(4)
C29 C28 C33 119.1(4)
C27 C28 C33 121.6(5)
C30 C29 C28 121.5(4)
C30 C29 H29 119.2
C28 C29 H29 119.2
C29 C30 C31 120.4(4)
C29 C30 H30 119.8
C31 C30 H30 119.8
C30 C31 C26 119.3(4)
C30 C31 H31 120.4
C26 C31 H31 120.4
C27 C32 H32A 109.5
C27 C32 H32B 109.5
H32A C32 H32B 109.5
C27 C32 H32C 109.5
H32A C32 H32C 109.5
H32B C32 H32C 109.5
C28 C33 H33A 109.5
C28 C33 H33B 109.5
H33A C33 H33B 109.5
C28 C33 H33C 109.5
H33A C33 H33C 109.5
H33B C33 H33C 109.5
N2 C34 C24 126.7(3)
N2 C34 H34 116.6
C24 C34 H34 116.6
C40 C35 C36 120.1(2)
C40 C35 N2 120.7(2)
C36 C35 N2 119.2(2)
C37 C36 C35 118.4(2)
C37 C36 C41 119.8(2)
C35 C36 C41 121.8(2)
C38 C37 C36 119.9(2)
C38 C37 C42 119.8(2)
C36 C37 C42 120.3(3)
C39 C38 C37 120.9(3)
C39 C38 H38 119.5
C37 C38 H38 119.5
C38 C39 C40 120.1(3)
C38 C39 H39 119.9
C40 C39 H39 119.9
C39 C40 C35 120.5(2)
C39 C40 H40 119.8
C35 C40 H40 119.8
C36 C41 H41A 109.5
C36 C41 H41B 109.5
H41A C41 H41B 109.5
C36 C41 H41C 109.5
H41A C41 H41C 109.5
H41B C41 H41C 109.5
C37 C42 H42A 109.5
C37 C42 H42B 109.5
H42A C42 H42B 109.5
C37 C42 H42C 109.5
H42A C42 H42C 109.5
H42B C42 H42C 109.5
C44 C43 Zn1 116.8(2)
C44 C43 H43A 108.1
Zn1 C43 H43A 108.1
C44 C43 H43B 108.1
Zn1 C43 H43B 108.1
H43A C43 H43B 107.3
C43 C44 H44A 109.5
C43 C44 H44B 109.5
H44A C44 H44B 109.5
C43 C44 H44C 109.5
H44A C44 H44C 109.5
H44B C44 H44C 109.5
C46 C45 C55 124.2(2)
C46 C45 C2 118.4(2)
C55 C45 C2 116.0(2)
N3 C46 C45 127.4(2)
N3 C46 H46 116.3
C45 C46 H46 116.3
C52 C47 C48 120.2(3)
C52 C47 N3 120.4(3)
C48 C47 N3 119.4(2)
C49 C48 C47 118.9(3)
C49 C48 C53 118.8(3)
C47 C48 C53 122.2(3)
C50 C49 C48 119.3(3)
C50 C49 C54 120.8(3)
C48 C49 C54 119.9(3)
C51 C50 C49 121.4(3)
C51 C50 H50 119.3
C49 C50 H50 119.3
C52 C51 C50 119.9(3)
C52 C51 H51 120.0
C50 C51 H51 120.0
C51 C52 C47 120.3(3)
C51 C52 H52 119.9
C47 C52 H52 119.9
C48 C53 H53A 109.5
C48 C53 H53B 109.5
H53A C53 H53B 109.5
C48 C53 H53C 109.5
H53A C53 H53C 109.5
H53B C53 H53C 109.5
C49 C54 H54A 109.5
C49 C54 H54B 109.5
H54A C54 H54B 109.5
C49 C54 H54C 109.5
H54A C54 H54C 109.5
H54B C54 H54C 109.5
N4 C55 C45 127.9(3)
N4 C55 H55 116.1
C45 C55 H55 116.1
C61 C56 C57 120.8(3)
C61 C56 N4 119.5(2)
C57 C56 N4 119.7(3)
C58 C57 C56 118.6(3)
C58 C57 C62 120.1(3)
C56 C57 C62 121.2(2)
C59 C58 C57 119.8(3)
C59 C58 C63 118.7(3)
C57 C58 C63 121.5(3)
C58 C59 C60 121.5(3)
C58 C59 H59 119.3
C60 C59 H59 119.3
C59 C60 C61 119.5(3)
C59 C60 H60 120.3
C61 C60 H60 120.3
C56 C61 C60 119.7(3)
C56 C61 H61 120.1
C60 C61 H61 120.1
C57 C62 H62A 109.5
C57 C62 H62B 109.5
H62A C62 H62B 109.5
C57 C62 H62C 109.5
H62A C62 H62C 109.5
H62B C62 H62C 109.5
C58 C63 H63A 109.5
C58 C63 H63B 109.5
H63A C63 H63B 109.5
C58 C63 H63C 109.5
H63A C63 H63C 109.5
H63B C63 H63C 109.5
C65 C64 Zn2 116.6(2)
C65 C64 H64A 108.1
Zn2 C64 H64A 108.1
C65 C64 H64B 108.1
Zn2 C64 H64B 108.1
H64A C64 H64B 107.3
C64 C65 H65A 109.5
C64 C65 H65B 109.5
H65A C65 H65B 109.5
C64 C65 H65C 109.5
H65A C65 H65C 109.5
H65B C65 H65C 109.5
O2 C66 C71 122.9(2)
O2 C66 C67 115.8(2)
C71 C66 C67 121.3(3)
C68 C67 C66 117.9(2)
C68 C67 C110 120.0(2)
C66 C67 C110 122.1(3)
C67 C68 C69 122.8(3)
C67 C68 H68 118.6
C69 C68 H68 118.6
C70 C69 C68 116.6(3)
C70 C69 C79 120.2(2)
C68 C69 C79 123.1(2)
C71 C70 C69 123.4(2)
C71 C70 H70 118.3
C69 C70 H70 118.3
C70 C71 C66 117.8(2)
C70 C71 C72 120.6(2)
C66 C71 C72 121.6(3)
C73 C72 C71 110.5(2)
C73 C72 C84 109.1(2)
C71 C72 C84 109.9(2)
C73 C72 C83 110.4(2)
C71 C72 C83 107.7(2)
C84 C72 C83 109.2(2)
C78 C73 C74 116.9(3)
C78 C73 C72 122.7(2)
C74 C73 C72 120.4(2)
C75 C74 C73 123.2(3)
C75 C74 H74 118.4
C73 C74 H74 118.4
C74 C75 C76 117.0(3)
C74 C75 C85 122.7(3)
C76 C75 C85 120.2(3)
C77 C76 C75 122.2(3)
C77 C76 H76 118.9
C75 C76 H76 118.9
C76 C77 C78 118.4(3)
C76 C77 C89 119.5(3)
C78 C77 C89 122.2(3)
O2 C78 C77 115.8(2)
O2 C78 C73 122.0(3)
C77 C78 C73 122.2(3)
C69 C79 C80 112.1(2)
C69 C79 C81 110.6(2)
C80 C79 C81 108.0(2)
C69 C79 C82 108.3(2)
C80 C79 C82 108.2(2)
C81 C79 C82 109.6(2)
C79 C80 H80A 109.5
C79 C80 H80B 109.5
H80A C80 H80B 109.5
C79 C80 H80C 109.5
H80A C80 H80C 109.5
H80B C80 H80C 109.5
C79 C81 H81A 109.5
C79 C81 H81B 109.5
H81A C81 H81B 109.5
C79 C81 H81C 109.5
H81A C81 H81C 109.5
H81B C81 H81C 109.5
C79 C82 H82A 109.5
C79 C82 H82B 109.5
H82A C82 H82B 109.5
C79 C82 H82C 109.5
H82A C82 H82C 109.5
H82B C82 H82C 109.5
C72 C83 H83A 109.5
C72 C83 H83B 109.5
H83A C83 H83B 109.5
C72 C83 H83C 109.5
H83A C83 H83C 109.5
H83B C83 H83C 109.5
C72 C84 H84A 109.5
C72 C84 H84B 109.5
H84A C84 H84B 109.5
C72 C84 H84C 109.5
H84A C84 H84C 109.5
H84B C84 H84C 109.5
C87 C85 C88 110.8(4)
C87 C85 C75 111.3(3)
C88 C85 C75 109.3(3)
C87 C85 C86 105.8(3)
C88 C85 C86 107.6(3)
C75 C85 C86 111.9(3)
C85 C86 H86A 109.5
C85 C86 H86B 109.5
H86A C86 H86B 109.5
C85 C86 H86C 109.5
H86A C86 H86C 109.5
H86B C86 H86C 109.5
C85 C87 H87A 109.5
C85 C87 H87B 109.5
H87A C87 H87B 109.5
C85 C87 H87C 109.5
H87A C87 H87C 109.5
H87B C87 H87C 109.5
C85 C88 H88A 109.5
C85 C88 H88B 109.5
H88A C88 H88B 109.5
C85 C88 H88C 109.5
H88A C88 H88C 109.5
H88B C88 H88C 109.5
C90 C89 C99 124.4(3)
C90 C89 C77 117.3(2)
C99 C89 C77 117.7(2)
N5 C90 C89 127.4(3)
N5 C90 H90 116.3
C89 C90 H90 116.3
C96 C91 C92 120.8(3)
C96 C91 N5 119.7(3)
C92 C91 N5 119.6(2)
C91 C92 C93 118.5(2)
C91 C92 C97 121.2(3)
C93 C92 C97 120.3(3)
C94 C93 C92 119.4(3)
C94 C93 C98 119.5(3)
C92 C93 C98 121.0(3)
C95 C94 C93 121.6(3)
C95 C94 H94 119.2
C93 C94 H94 119.2
C96 C95 C94 119.6(3)
C96 C95 H95 120.2
C94 C95 H95 120.2
C95 C96 C91 120.1(3)
C95 C96 H96 120.0
C91 C96 H96 120.0
C92 C97 H97A 109.5
C92 C97 H97B 109.5
H97A C97 H97B 109.5
C92 C97 H97C 109.5
H97A C97 H97C 109.5
H97B C97 H97C 109.5
C93 C98 H98A 109.5
C93 C98 H98B 109.5
H98A C98 H98B 109.5
C93 C98 H98C 109.5
H98A C98 H98C 109.5
H98B C98 H98C 109.5
N6 C99 C89 126.5(3)
N6 C99 H99 116.7
C89 C99 H99 116.7
C105 C100 C101 121.4(3)
C105 C100 N6 119.6(3)
C101 C100 N6 118.9(3)
C100 C101 C102 118.5(3)
C100 C101 C106 120.9(2)
C102 C101 C106 120.5(3)
C103 C102 C101 119.2(3)
C103 C102 C107 119.1(3)
C101 C102 C107 121.8(3)
C102 C103 C104 121.6(3)
C102 C103 H103 119.2
C104 C103 H103 119.2
C103 C104 C105 119.8(3)
C103 C104 H104 120.1
C105 C104 H104 120.1
C100 C105 C104 119.3(3)
C100 C105 H105 120.4
C104 C105 H105 120.4
C101 C106 H106 109.5
C101 C106 H106 109.5
H106 C106 H106 109.5
C101 C106 H106 109.5
H106 C106 H106 109.5
H106 C106 H106 109.5
C102 C107 H107 109.5
C102 C107 H107 109.5
H107 C107 H107 109.5
C102 C107 H107 109.5
H107 C107 H107 109.5
H107 C107 H107 109.5
C109 C108 H108 109.5
C109 C108 H108 109.5
H108 C108 H108 109.5
C109 C108 H108 109.5
H108 C108 H108 109.5
H108 C108 H108 109.5
C108 C109 Zn3 118.1(3)
C108 C109 H109 107.8
Zn3 C109 H109 107.8
C108 C109 H109 107.8
Zn3 C109 H109 107.8
H109 C109 H109 107.1
C111 C110 C120 124.8(2)
C111 C110 C67 118.4(2)
C120 C110 C67 116.0(2)
N7 C111 C110 126.9(2)
N7 C111 H111 116.5
C110 C111 H111 116.5
C117 C112 C113 119.7(3)
C117 C112 N7 120.2(3)
C113 C112 N7 120.1(3)
C114 C113 C112 119.4(3)
C114 C113 C118 120.1(3)
C112 C113 C118 120.4(3)
C115 C114 C113 119.5(3)
C115 C114 C119 118.6(3)
C113 C114 C119 121.9(3)
C116 C115 C114 120.8(3)
C116 C115 H115 119.6
C114 C115 H115 119.6
C115 C116 C117 120.2(3)
C115 C116 H116 119.9
C117 C116 H116 119.9
C116 C117 C112 120.4(3)
C116 C117 H117 119.8
C112 C117 H117 119.8
C113 C118 H118 109.5
C113 C118 H118 109.5
H118 C118 H118 109.5
C113 C118 H118 109.5
H118 C118 H118 109.5
H118 C118 H118 109.5
C114 C119 H119 109.5
C114 C119 H119 109.5
H119 C119 H119 109.5
C114 C119 H119 109.5
H119 C119 H119 109.5
H119 C119 H119 109.5
N8 C120 C110 127.1(3)
N8 C120 H120 116.5
C110 C120 H120 116.5
C126 C121 C122 120.5(3)
C126 C121 N8 120.1(3)
C122 C121 N8 119.3(3)
C123 C122 C121 118.3(3)
C123 C122 C127 120.7(3)
C121 C122 C127 121.0(3)
C124 C123 C122 120.3(3)
C124 C123 C128 119.0(4)
C122 C123 C128 120.7(4)
C125 C124 C123 121.1(3)
C125 C124 H124 119.4
C123 C124 H124 119.4
C124 C125 C126 119.6(4)
C124 C125 H125 120.2
C126 C125 H125 120.2
C125 C126 C121 120.2(3)
C125 C126 H126 119.9
C121 C126 H126 119.9
C122 C127 H127 109.5
C122 C127 H127 109.5
H127 C127 H127 109.5
C122 C127 H127 109.5
H127 C127 H127 109.5
H127 C127 H127 109.5
C123 C128 H128 109.5
C123 C128 H128 109.5
H128 C128 H128 109.5
C123 C128 H128 109.5
H128 C128 H128 109.5
H128 C128 H128 109.5
C130 C129 Zn4 122.1(3)
C130 C129 H129 106.8
Zn4 C129 H129 106.8
C130 C129 H129 106.8
Zn4 C129 H129 106.8
H129 C129 H129 106.6
C129 C130 H130 109.5
C129 C130 H130 109.5
H130 C130 H130 109.5
C129 C130 H130 109.5
H130 C130 H130 109.5
H130 C130 H130 109.5
C25 N1 C26 117.7(2)
C25 N1 Zn1 121.99(17)
C26 N1 Zn1 118.93(18)
C34 N2 C35 116.9(2)
C34 N2 Zn1 121.92(18)
C35 N2 Zn1 120.72(17)
C46 N3 C47 115.7(2)
C46 N3 Zn2 121.52(19)
C47 N3 Zn2 122.73(16)
C55 N4 C56 115.8(2)
C55 N4 Zn2 121.16(17)
C56 N4 Zn2 122.49(16)
C90 N5 C91 117.1(2)
C90 N5 Zn3 122.70(19)
C91 N5 Zn3 119.60(18)
C99 N6 C100 116.4(2)
C99 N6 Zn3 122.97(18)
C100 N6 Zn3 120.64(18)
C111 N7 C112 116.4(2)
C111 N7 Zn4 121.71(19)
C112 N7 Zn4 121.70(17)
C120 N8 C121 116.9(2)
C120 N8 Zn4 121.9(2)
C121 N8 Zn4 120.28(17)
C13 O1 C1 118.26(19)
C66 O2 C78 119.0(2)
C43 Zn1 N1 128.08(12)
C43 Zn1 N2 139.16(11)
N1 Zn1 N2 92.75(9)
C64 Zn2 N4 131.89(11)
C64 Zn2 N3 133.96(11)
N4 Zn2 N3 93.63(9)
C109 Zn3 N5 134.36(13)
C109 Zn3 N6 132.36(13)
N5 Zn3 N6 93.25(10)
C129 Zn4 N8 135.98(14)
C129 Zn4 N7 129.65(15)
N8 Zn4 N7 94.35(10)

loop_
_geom_bond_atom_site_label_1
_geom_bond_atom_site_label_2
_geom_bond_distance
C1 O1 1.391(3)
C1 C6 1.393(4)
C1 C2 1.403(3)
C2 C3 1.388(4)
C2 C45 1.501(3)
C3 C4 1.403(4)
C3 H3 0.9500
C4 C5 1.385(4)
C4 C14 1.539(4)
C5 C6 1.395(4)
C5 H5 0.9500
C6 C7 1.530(3)
C7 C8 1.520(4)
C7 C18 1.521(5)
C7 C19 1.546(5)
C8 C13 1.393(4)
C8 C9 1.396(4)
C9 C10 1.380(4)
C9 H9 0.9500
C10 C11 1.404(4)
C10 C20 1.530(4)
C11 C12 1.391(4)
C11 H11 0.9500
C12 C13 1.404(4)
C12 C24 1.508(4)
C13 O1 1.391(3)
C14 C16 1.521(5)
C14 C17 1.524(4)
C14 C15 1.531(5)
C15 H15A 0.9800
C15 H15B 0.9800
C15 H15C 0.9800
C16 H16A 0.9800
C16 H16B 0.9800
C16 H16C 0.9800
C17 H17A 0.9800
C17 H17B 0.9800
C17 H17C 0.9800
C18 H18A 0.9800
C18 H18B 0.9800
C18 H18C 0.9800
C19 H19A 0.9800
C19 H19B 0.9800
C19 H19C 0.9800
C20 C23 1.528(4)
C20 C22 1.534(4)
C20 C21 1.547(4)
C21 H21A 0.9800
C21 H21B 0.9800
C21 H21C 0.9800
C22 H22A 0.9800
C22 H22B 0.9800
C22 H22C 0.9800
C23 H23A 0.9800
C23 H23B 0.9800
C23 H23C 0.9800
C24 C25 1.398(4)
C24 C34 1.402(4)
C25 N1 1.325(3)
C25 H25 0.9500
C26 C31 1.390(5)
C26 C27 1.409(4)
C26 N1 1.425(4)
C27 C28 1.400(5)
C27 C32 1.497(5)
C28 C29 1.378(7)
C28 C33 1.510(6)
C29 C30 1.372(7)
C29 H29 0.9500
C30 C31 1.380(5)
C30 H30 0.9500
C31 H31 0.9500
C32 H32A 0.9800
C32 H32B 0.9800
C32 H32C 0.9800
C33 H33A 0.9800
C33 H33B 0.9800
C33 H33C 0.9800
C34 N2 1.334(3)
C34 H34 0.9500
C35 C40 1.390(4)
C35 C36 1.413(4)
C35 N2 1.428(3)
C36 C37 1.411(4)
C36 C41 1.510(4)
C37 C38 1.386(4)
C37 C42 1.508(4)
C38 C39 1.379(4)
C38 H38 0.9500
C39 C40 1.379(4)
C39 H39 0.9500
C40 H40 0.9500
C41 H41A 0.9800
C41 H41B 0.9800
C41 H41C 0.9800
C42 H42A 0.9800
C42 H42B 0.9800
C42 H42C 0.9800
C43 C44 1.505(5)
C43 Zn1 1.978(3)
C43 H43A 0.9900
C43 H43B 0.9900
C44 H44A 0.9800
C44 H44B 0.9800
C44 H44C 0.9800
C45 C46 1.391(4)
C45 C55 1.396(4)
C46 N3 1.333(3)
C46 H46 0.9500
C47 C52 1.394(4)
C47 C48 1.408(4)
C47 N3 1.429(4)
C48 C49 1.405(4)
C48 C53 1.515(4)
C49 C50 1.386(4)
C49 C54 1.501(5)
C50 C51 1.381(5)
C50 H50 0.9500
C51 C52 1.371(4)
C51 H51 0.9500
C52 H52 0.9500
C53 H53A 0.9800
C53 H53B 0.9800
C53 H53C 0.9800
C54 H54A 0.9800
C54 H54B 0.9800
C54 H54C 0.9800
C55 N4 1.331(3)
C55 H55 0.9500
C56 C61 1.386(4)
C56 C57 1.408(4)
C56 N4 1.434(3)
C57 C58 1.394(4)
C57 C62 1.507(5)
C58 C59 1.380(5)
C58 C63 1.513(4)
C59 C60 1.382(5)
C59 H59 0.9500
C60 C61 1.388(4)
C60 H60 0.9500
C61 H61 0.9500
C62 H62A 0.9800
C62 H62B 0.9800
C62 H62C 0.9800
C63 H63A 0.9800
C63 H63B 0.9800
C63 H63C 0.9800
C64 C65 1.494(4)
C64 Zn2 1.963(3)
C64 H64A 0.9900
C64 H64B 0.9900
C65 H65A 0.9800
C65 H65B 0.9800
C65 H65C 0.9800
C66 O2 1.378(3)
C66 C71 1.404(4)
C66 C67 1.404(4)
C67 C68 1.385(4)
C67 C110 1.502(4)
C68 C69 1.409(4)
C68 H68 0.9500
C69 C70 1.390(4)
C69 C79 1.528(4)
C70 C71 1.384(4)
C70 H70 0.9500
C71 C72 1.523(4)
C72 C73 1.512(4)
C72 C84 1.538(4)
C72 C83 1.557(4)
C73 C78 1.398(4)
C73 C74 1.406(4)
C74 C75 1.382(4)
C74 H74 0.9500
C75 C76 1.410(4)
C75 C85 1.536(4)
C76 C77 1.385(4)
C76 H76 0.9500
C77 C78 1.391(4)
C77 C89 1.506(4)
C78 O2 1.389(3)
C79 C80 1.534(4)
C79 C81 1.535(4)
C79 C82 1.537(4)
C80 H80A 0.9800
C80 H80B 0.9800
C80 H80C 0.9800
C81 H81A 0.9800
C81 H81B 0.9800
C81 H81C 0.9800
C82 H82A 0.9800
C82 H82B 0.9800
C82 H82C 0.9800
C83 H83A 0.9800
C83 H83B 0.9800
C83 H83C 0.9800
C84 H84A 0.9800
C84 H84B 0.9800
C84 H84C 0.9800
C85 C87 1.513(5)
C85 C88 1.517(5)
C85 C86 1.555(5)
C86 H86A 0.9800
C86 H86B 0.9800
C86 H86C 0.9800
C87 H87A 0.9800
C87 H87B 0.9800
C87 H87C 0.9800
C88 H88A 0.9800
C88 H88B 0.9800
C88 H88C 0.9800
C89 C90 1.383(4)
C89 C99 1.403(4)
C90 N5 1.324(4)
C90 H90 0.9500
C91 C96 1.399(4)
C91 C92 1.401(4)
C91 N5 1.430(4)
C92 C93 1.405(4)
C92 C97 1.514(4)
C93 C94 1.393(4)
C93 C98 1.501(5)
C94 C95 1.377(4)
C94 H94 0.9500
C95 C96 1.377(4)
C95 H95 0.9500
C96 H96 0.9500
C97 H97A 0.9800
C97 H97B 0.9800
C97 H97C 0.9800
C98 H98A 0.9800
C98 H98B 0.9800
C98 H98C 0.9800
C99 N6 1.322(4)
C99 H99 0.9500
C100 C105 1.384(4)
C100 C101 1.403(4)
C100 N6 1.444(3)
C101 C102 1.410(4)
C101 C106 1.497(4)
C102 C103 1.382(5)
C102 C107 1.501(4)
C103 C104 1.384(5)
C103 H103 0.9500
C104 C105 1.390(4)
C104 H104 0.9500
C105 H105 0.9500
C106 H106 0.9800
C106 H106 0.9800
C106 H106 0.9800
C107 H107 0.9800
C107 H107 0.9800
C107 H107 0.9800
C108 C109 1.486(5)
C108 H108 0.9800
C108 H108 0.9800
C108 H108 0.9800
C109 Zn3 1.969(3)
C109 H109 0.9900
C109 H109 0.9900
C110 C111 1.394(4)
C110 C120 1.400(4)
C111 N7 1.324(3)
C111 H111 0.9500
C112 C117 1.386(4)
C112 C113 1.411(4)
C112 N7 1.432(4)
C113 C114 1.394(4)
C113 C118 1.513(4)
C114 C115 1.391(5)
C114 C119 1.515(4)
C115 C116 1.377(4)
C115 H115 0.9500
C116 C117 1.379(4)
C116 H116 0.9500
C117 H117 0.9500
C118 H118 0.9800
C118 H118 0.9800
C118 H118 0.9800
C119 H119 0.9800
C119 H119 0.9800
C119 H119 0.9800
C120 N8 1.334(3)
C120 H120 0.9500
C121 C126 1.387(4)
C121 C122 1.409(4)
C121 N8 1.431(4)
C122 C123 1.390(5)
C122 C127 1.492(5)
C123 C124 1.390(6)
C123 C128 1.498(5)
C124 C125 1.372(6)
C124 H124 0.9500
C125 C126 1.384(4)
C125 H125 0.9500
C126 H126 0.9500
C127 H127 0.9800
C127 H127 0.9800
C127 H127 0.9800
C128 H128 0.9800
C128 H128 0.9800
C128 H128 0.9800
C129 C130 1.430(5)
C129 Zn4 1.956(3)
C129 H129 0.9900
C129 H129 0.9900
C130 H130 0.9800
C130 H130 0.9800
C130 H130 0.9800
N1 Zn1 1.995(2)
N2 Zn1 1.997(2)
N3 Zn2 2.002(2)
N4 Zn2 2.000(2)
N5 Zn3 1.985(2)
N6 Zn3 1.987(2)
N7 Zn4 1.993(2)
N8 Zn4 1.979(3)

loop_
_geom_torsion_atom_site_label_1
_geom_torsion_atom_site_label_2
_geom_torsion_atom_site_label_3
_geom_torsion_atom_site_label_4
_geom_torsion
O1 C1 C2 C3 177.0(3)
C6 C1 C2 C3 -2.1(4)
O1 C1 C2 C45 -3.9(4)
C6 C1 C2 C45 177.0(3)
C1 C2 C3 C4 0.9(4)
C45 C2 C3 C4 -178.2(3)
C2 C3 C4 C5 0.4(5)
C2 C3 C4 C14 178.5(3)
C3 C4 C5 C6 -0.6(5)
C14 C4 C5 C6 -178.6(3)
O1 C1 C6 C5 -177.2(3)
C2 C1 C6 C5 1.9(4)
O1 C1 C6 C7 2.9(5)
C2 C1 C6 C7 -178.0(3)
C4 C5 C6 C1 -0.5(5)
C4 C5 C6 C7 179.4(3)
C1 C6 C7 C8 12.1(4)
C5 C6 C7 C8 -167.8(3)
C1 C6 C7 C18 134.5(3)
C5 C6 C7 C18 -45.4(4)
C1 C6 C7 C19 -106.0(3)
C5 C6 C7 C19 74.1(4)
C18 C7 C8 C13 -139.2(3)
C6 C7 C8 C13 -17.2(4)
C19 C7 C8 C13 101.9(3)
C18 C7 C8 C9 46.1(4)
C6 C7 C8 C9 168.1(3)
C19 C7 C8 C9 -72.8(4)
C13 C8 C9 C10 0.0(4)
C7 C8 C9 C10 174.9(3)
C8 C9 C10 C11 -2.6(4)
C8 C9 C10 C20 175.6(3)
C9 C10 C11 C12 1.8(4)
C20 C10 C11 C12 -176.4(3)
C10 C11 C12 C13 1.4(4)
C10 C11 C12 C24 -175.0(3)
C9 C8 C13 O1 -177.5(3)
C7 C8 C13 O1 7.7(4)
C9 C8 C13 C12 3.4(4)
C7 C8 C13 C12 -171.4(3)
C11 C12 C13 O1 176.8(3)
C24 C12 C13 O1 -6.9(4)
C11 C12 C13 C8 -4.1(4)
C24 C12 C13 C8 172.2(3)
C5 C4 C14 C16 -133.1(3)
C3 C4 C14 C16 48.9(4)
C5 C4 C14 C17 -11.7(5)
C3 C4 C14 C17 170.3(3)
C5 C4 C14 C15 108.7(3)
C3 C4 C14 C15 -69.3(4)
C9 C10 C20 C23 -111.1(3)
C11 C10 C20 C23 67.0(3)
C9 C10 C20 C22 130.1(3)
C11 C10 C20 C22 -51.8(3)
C9 C10 C20 C21 8.6(4)
C11 C10 C20 C21 -173.3(3)
C11 C12 C24 C25 53.3(4)
C13 C12 C24 C25 -122.9(3)
C11 C12 C24 C34 -117.3(3)
C13 C12 C24 C34 66.5(4)
C34 C24 C25 N1 -5.7(5)
C12 C24 C25 N1 -175.7(3)
C31 C26 C27 C28 1.8(5)
N1 C26 C27 C28 -175.6(3)
C31 C26 C27 C32 -179.1(3)
N1 C26 C27 C32 3.5(4)
C26 C27 C28 C29 -1.9(5)
C32 C27 C28 C29 178.9(3)
C26 C27 C28 C33 176.7(3)
C32 C27 C28 C33 -2.5(5)
C27 C28 C29 C30 0.8(6)
C33 C28 C29 C30 -177.9(4)
C28 C29 C30 C31 0.6(7)
C29 C30 C31 C26 -0.7(6)
C27 C26 C31 C30 -0.5(5)
N1 C26 C31 C30 176.9(3)
C25 C24 C34 N2 6.1(5)
C12 C24 C34 N2 176.0(3)
C40 C35 C36 C37 -2.7(4)
N2 C35 C36 C37 176.6(3)
C40 C35 C36 C41 175.4(3)
N2 C35 C36 C41 -5.3(4)
C35 C36 C37 C38 3.4(4)
C41 C36 C37 C38 -174.8(3)
C35 C36 C37 C42 -176.1(3)
C41 C36 C37 C42 5.7(4)
C36 C37 C38 C39 -1.7(4)
C42 C37 C38 C39 177.8(3)
C37 C38 C39 C40 -0.7(5)
C38 C39 C40 C35 1.4(4)
C36 C35 C40 C39 0.3(4)
N2 C35 C40 C39 -179.0(3)
C3 C2 C45 C46 -123.8(3)
C1 C2 C45 C46 57.1(4)
C3 C2 C45 C55 43.2(4)
C1 C2 C45 C55 -135.9(3)
C55 C45 C46 N3 6.6(5)
C2 C45 C46 N3 172.4(3)
C52 C47 C48 C49 -0.1(4)
N3 C47 C48 C49 -177.6(2)
C52 C47 C48 C53 176.7(3)
N3 C47 C48 C53 -0.8(4)
C47 C48 C49 C50 -0.5(4)
C53 C48 C49 C50 -177.5(3)
C47 C48 C49 C54 178.1(2)
C53 C48 C49 C54 1.2(4)
C48 C49 C50 C51 1.5(4)
C54 C49 C50 C51 -177.1(3)
C49 C50 C51 C52 -1.8(5)
C50 C51 C52 C47 1.1(4)
C48 C47 C52 C51 -0.2(4)
N3 C47 C52 C51 177.3(3)
C46 C45 C55 N4 -6.5(5)
C2 C45 C55 N4 -172.6(3)
C61 C56 C57 C58 -1.6(4)
N4 C56 C57 C58 177.2(2)
C61 C56 C57 C62 -179.7(3)
N4 C56 C57 C62 -0.9(4)
C56 C57 C58 C59 0.2(4)
C62 C57 C58 C59 178.3(3)
C56 C57 C58 C63 -179.9(3)
C62 C57 C58 C63 -1.8(4)
C57 C58 C59 C60 1.0(4)
C63 C58 C59 C60 -178.8(3)
C58 C59 C60 C61 -0.8(5)
C57 C56 C61 C60 1.9(4)
N4 C56 C61 C60 -177.0(2)
C59 C60 C61 C56 -0.6(4)
O2 C66 C67 C68 175.5(2)
C71 C66 C67 C68 -5.5(4)
O2 C66 C67 C110 -5.1(3)
C71 C66 C67 C110 173.9(2)
C66 C67 C68 C69 1.4(4)
C110 C67 C68 C69 -177.9(2)
C67 C68 C69 C70 1.9(4)
C67 C68 C69 C79 -174.6(2)
C68 C69 C70 C71 -1.5(4)
C79 C69 C70 C71 175.2(2)
C69 C70 C71 C66 -2.4(4)
C69 C70 C71 C72 176.0(2)
O2 C66 C71 C70 -175.2(2)
C67 C66 C71 C70 6.0(4)
O2 C66 C71 C72 6.4(4)
C67 C66 C71 C72 -172.5(2)
C70 C71 C72 C73 -174.9(2)
C66 C71 C72 C73 3.5(3)
C70 C71 C72 C84 64.6(3)
C66 C71 C72 C84 -117.0(3)
C70 C71 C72 C83 -54.2(3)
C66 C71 C72 C83 124.2(3)
C71 C72 C73 C78 -10.7(3)
C84 C72 C73 C78 110.3(3)
C83 C72 C73 C78 -129.7(3)
C71 C72 C73 C74 172.5(2)
C84 C72 C73 C74 -66.5(3)
C83 C72 C73 C74 53.5(3)
C78 C73 C74 C75 -1.3(4)
C72 C73 C74 C75 175.7(2)
C73 C74 C75 C76 -2.7(4)
C73 C74 C75 C85 175.3(2)
C74 C75 C76 C77 3.4(4)
C85 C75 C76 C77 -174.6(2)
C75 C76 C77 C78 0.0(4)
C75 C76 C77 C89 -179.0(2)
C76 C77 C78 O2 175.3(2)
C89 C77 C78 O2 -5.7(3)
C76 C77 C78 C73 -4.3(4)
C89 C77 C78 C73 174.7(2)
C74 C73 C78 O2 -174.6(2)
C72 C73 C78 O2 8.4(4)
C74 C73 C78 C77 4.9(4)
C72 C73 C78 C77 -172.0(2)
C70 C69 C79 C80 174.7(2)
C68 C69 C79 C80 -8.9(4)
C70 C69 C79 C81 54.1(3)
C68 C69 C79 C81 -129.5(3)
C70 C69 C79 C82 -66.0(3)
C68 C69 C79 C82 110.4(3)
C74 C75 C85 C87 125.3(3)
C76 C75 C85 C87 -56.9(4)
C74 C75 C85 C88 -112.0(4)
C76 C75 C85 C88 65.8(4)
C74 C75 C85 C86 7.1(4)
C76 C75 C85 C86 -175.0(3)
C76 C77 C89 C90 63.6(3)
C78 C77 C89 C90 -115.3(3)
C76 C77 C89 C99 -107.3(3)
C78 C77 C89 C99 73.7(3)
C99 C89 C90 N5 -4.2(5)
C77 C89 C90 N5 -174.5(3)
C96 C91 C92 C93 3.0(4)
N5 C91 C92 C93 -177.0(2)
C96 C91 C92 C97 -174.4(3)
N5 C91 C92 C97 5.5(4)
C91 C92 C93 C94 -1.2(4)
C97 C92 C93 C94 176.3(3)
C91 C92 C93 C98 179.4(3)
C97 C92 C93 C98 -3.1(4)
C92 C93 C94 C95 -2.3(4)
C98 C93 C94 C95 177.1(3)
C93 C94 C95 C96 3.9(4)
C94 C95 C96 C91 -2.0(4)
C92 C91 C96 C95 -1.4(4)
N5 C91 C96 C95 178.6(2)
C90 C89 C99 N6 3.2(5)
C77 C89 C99 N6 173.5(3)
C105 C100 C101 C102 -1.6(4)
N6 C100 C101 C102 -178.7(2)
C105 C100 C101 C106 176.5(3)
N6 C100 C101 C106 -0.5(4)
C100 C101 C102 C103 -2.8(4)
C106 C101 C102 C103 179.0(3)
C100 C101 C102 C107 175.8(3)
C106 C101 C102 C107 -2.4(4)
C101 C102 C103 C104 4.5(5)
C107 C102 C103 C104 -174.1(3)
C102 C103 C104 C105 -1.7(5)
C101 C100 C105 C104 4.4(5)
N6 C100 C105 C104 -178.5(3)
C103 C104 C105 C100 -2.8(5)
C68 C67 C110 C111 -115.4(3)
C66 C67 C110 C111 65.3(3)
C68 C67 C110 C120 55.4(3)
C66 C67 C110 C120 -123.9(3)
C120 C110 C111 N7 1.1(5)
C67 C110 C111 N7 171.0(3)
C117 C112 C113 C114 0.1(4)
N7 C112 C113 C114 -178.5(3)
C117 C112 C113 C118 176.1(3)
N7 C112 C113 C118 -2.5(4)
C112 C113 C114 C115 0.1(5)
C118 C113 C114 C115 -175.9(3)
C112 C113 C114 C119 -178.8(3)
C118 C113 C114 C119 5.1(5)
C113 C114 C115 C116 0.0(5)
C119 C114 C115 C116 179.0(3)
C114 C115 C116 C117 -0.4(5)
C115 C116 C117 C112 0.6(5)
C113 C112 C117 C116 -0.5(5)
N7 C112 C117 C116 178.1(3)
C111 C110 C120 N8 -5.3(5)
C67 C110 C120 N8 -175.4(3)
C126 C121 C122 C123 1.7(5)
N8 C121 C122 C123 -175.3(3)
C126 C121 C122 C127 -177.8(3)
N8 C121 C122 C127 5.2(5)
C121 C122 C123 C124 -1.2(5)
C127 C122 C123 C124 178.3(4)
C121 C122 C123 C128 176.2(4)
C127 C122 C123 C128 -4.3(6)
C122 C123 C124 C125 -0.6(6)
C128 C123 C124 C125 -178.0(4)
C123 C124 C125 C126 1.8(6)
C124 C125 C126 C121 -1.3(5)
C122 C121 C126 C125 -0.5(5)
N8 C121 C126 C125 176.5(3)
C24 C25 N1 C26 -179.8(3)
C24 C25 N1 Zn1 -13.3(4)
C31 C26 N1 C25 47.9(4)
C27 C26 N1 C25 -134.7(3)
C31 C26 N1 Zn1 -119.0(3)
C27 C26 N1 Zn1 58.4(3)
C24 C34 N2 C35 -175.1(3)
C24 C34 N2 Zn1 12.4(4)
C40 C35 N2 C34 -44.7(4)
C36 C35 N2 C34 136.0(3)
C40 C35 N2 Zn1 127.9(2)
C36 C35 N2 Zn1 -51.4(3)
C45 C46 N3 C47 -170.9(3)
C45 C46 N3 Zn2 10.4(4)
C52 C47 N3 C46 -47.7(3)
C48 C47 N3 C46 129.8(3)
C52 C47 N3 Zn2 131.0(2)
C48 C47 N3 Zn2 -51.5(3)
C45 C55 N4 C56 177.9(3)
C45 C55 N4 Zn2 -10.6(4)
C61 C56 N4 C55 48.8(3)
C57 C56 N4 C55 -130.1(3)
C61 C56 N4 Zn2 -122.6(2)
C57 C56 N4 Zn2 58.5(3)
C89 C90 N5 C91 -179.5(3)
C89 C90 N5 Zn3 -8.5(4)
C96 C91 N5 C90 49.0(4)
C92 C91 N5 C90 -131.0(3)
C96 C91 N5 Zn3 -122.2(2)
C92 C91 N5 Zn3 57.8(3)
C89 C99 N6 C100 -171.9(3)
C89 C99 N6 Zn3 10.4(4)
C105 C100 N6 C99 -57.0(4)
C101 C100 N6 C99 120.2(3)
C105 C100 N6 Zn3 120.8(3)
C101 C100 N6 Zn3 -62.1(3)
C110 C111 N7 C112 -170.6(3)
C110 C111 N7 Zn4 13.9(4)
C117 C112 N7 C111 -49.0(4)
C113 C112 N7 C111 129.6(3)
C117 C112 N7 Zn4 126.5(3)
C113 C112 N7 Zn4 -54.9(3)
C110 C120 N8 C121 -175.7(3)
C110 C120 N8 Zn4 -6.7(4)
C126 C121 N8 C120 49.6(4)
C122 C121 N8 C120 -133.4(3)
C126 C121 N8 Zn4 -119.6(3)
C122 C121 N8 Zn4 57.4(3)
C8 C13 O1 C1 9.0(4)
C12 C13 O1 C1 -171.8(2)
C6 C1 O1 C13 -14.4(4)
C2 C1 O1 C13 166.5(3)
C71 C66 O2 C78 -9.7(3)
C67 C66 O2 C78 169.2(2)
C77 C78 O2 C66 -177.3(2)
C73 C78 O2 C66 2.3(3)
C44 C43 Zn1 N1 1.7(4)
C44 C43 Zn1 N2 -179.9(2)
C25 N1 Zn1 C43 -158.1(3)
C26 N1 Zn1 C43 8.2(3)
C25 N1 Zn1 N2 22.9(2)
C26 N1 Zn1 N2 -170.7(2)
C34 N2 Zn1 C43 158.8(2)
C35 N2 Zn1 C43 -13.5(3)
C34 N2 Zn1 N1 -22.5(2)
C35 N2 Zn1 N1 165.3(2)
C65 C64 Zn2 N4 155.1(2)
C65 C64 Zn2 N3 -35.4(4)
C55 N4 Zn2 C64 -167.9(2)
C56 N4 Zn2 C64 3.1(3)
C55 N4 Zn2 N3 19.7(2)
C56 N4 Zn2 N3 -169.3(2)
C46 N3 Zn2 C64 168.1(2)
C47 N3 Zn2 C64 -10.5(3)
C46 N3 Zn2 N4 -19.7(2)
C47 N3 Zn2 N4 161.6(2)
C108 C109 Zn3 N5 11.9(5)
C108 C109 Zn3 N6 -170.3(3)
C90 N5 Zn3 C109 -165.8(3)
C91 N5 Zn3 C109 4.9(3)
C90 N5 Zn3 N6 15.8(2)
C91 N5 Zn3 N6 -173.5(2)
C99 N6 Zn3 C109 164.9(3)
C100 N6 Zn3 C109 -12.8(3)
C99 N6 Zn3 N5 -16.7(3)
C100 N6 Zn3 N5 165.7(2)
C130 C129 Zn4 N8 5.2(7)
C130 C129 Zn4 N7 -176.9(4)
C120 N8 Zn4 C129 -166.1(3)
C121 N8 Zn4 C129 2.6(4)
C120 N8 Zn4 N7 15.6(2)
C121 N8 Zn4 N7 -175.8(2)
C111 N7 Zn4 C129 162.5(3)
C112 N7 Zn4 C129 -12.8(4)
C111 N7 Zn4 N8 -19.0(2)
C112 N7 Zn4 N8 165.8(2)
